data_1505212
loop_
_publ_author_name
'Babu, N. Jagadeesh'
'Reddy, L. Sreenivas'
'Nangia, Ashwini'

_publ_section_title
;
 Amide&#x2212;N-Oxide Heterosynthon and Amide Dimer Homosynthon in
 Cocrystals of Carboxamide Drugs and PyridineN-Oxides
;
_journal_issue 3
_journal_name_full 'Molecular Pharmaceutics'
_journal_page_first 417
_journal_paper_doi 10.1021/mp070014c
_journal_volume 4
_journal_year 2007
_chemical_formula_moiety 'C7 H7 N O2,0.5(C4 H4 N2 O2),H2 O'
_chemical_formula_sum 'C9 H11 N2 O4'
_chemical_formula_weight 211.20
_chemical_name_systematic
; 
 Hydrate of 1:1 cocrystal of 4-hydroxy benzamide and pyrazine-4,4'-dioxide 
;
_space_group_IT_number 2
_symmetry_cell_setting triclinic
_symmetry_space_group_name_Hall '-P 1'
_symmetry_space_group_name_H-M 'P -1'
_atom_sites_solution_hydrogens geom
_atom_sites_solution_primary direct
_atom_sites_solution_secondary difmap
_audit_creation_method SHELXL-97
_cell_angle_alpha 96.127(14)
_cell_angle_beta 97.22(3)
_cell_angle_gamma 105.350(9)
_cell_formula_units_Z 2
_cell_length_a 6.409(4)
_cell_length_b 7.372(4)
_cell_length_c 11.064(6)
_cell_measurement_reflns_used 1272
_cell_measurement_temperature 293(2)
_cell_measurement_theta_max 26.01
_cell_measurement_theta_min 2.90
_cell_volume 494.7(5)
_computing_cell_refinement 'Bruker SMART'
_computing_data_collection 'Bruker SMART'
_computing_data_reduction 'Bruker SAINT'
_computing_molecular_graphics 'Bruker SHELXTL'
_computing_publication_material 'Bruker SHELXTL'
_computing_structure_refinement 'SHELXL-97 (Sheldrick, 1997)'
_computing_structure_solution 'SHELXS-97 (Sheldrick, 1990)'
_diffrn_ambient_temperature 293(2)
_diffrn_measured_fraction_theta_full 0.994
_diffrn_measured_fraction_theta_max 0.994
_diffrn_measurement_device_type 'CCD area detector'
_diffrn_measurement_method 'phi and omega scans'
_diffrn_radiation_monochromator graphite
_diffrn_radiation_source 'fine-focus sealed tube'
_diffrn_radiation_type MoK\a
_diffrn_radiation_wavelength 0.71073
_diffrn_reflns_av_R_equivalents 0.0254
_diffrn_reflns_av_sigmaI/netI 0.0460
_diffrn_reflns_limit_h_max 7
_diffrn_reflns_limit_h_min -5
_diffrn_reflns_limit_k_max 8
_diffrn_reflns_limit_k_min -9
_diffrn_reflns_limit_l_max 13
_diffrn_reflns_limit_l_min -13
_diffrn_reflns_number 3642
_diffrn_reflns_theta_full 26.10
_diffrn_reflns_theta_max 26.10
_diffrn_reflns_theta_min 1.88
_exptl_absorpt_coefficient_mu 0.113
_exptl_absorpt_correction_T_max 0.9888
_exptl_absorpt_correction_T_min 0.9615
_exptl_absorpt_correction_type multi-scan
_exptl_absorpt_process_details 'Bruker AXS SADABS program'
_exptl_crystal_colour colourless
_exptl_crystal_density_diffrn 1.418
_exptl_crystal_density_method 'not measured'
_exptl_crystal_description plate
_exptl_crystal_F_000 222
_exptl_crystal_size_max 0.35
_exptl_crystal_size_mid 0.20
_exptl_crystal_size_min 0.10
_refine_diff_density_max 0.156
_refine_diff_density_min -0.228
_refine_diff_density_rms 0.052
_refine_ls_extinction_method none
_refine_ls_goodness_of_fit_ref 0.973
_refine_ls_hydrogen_treatment mixed
_refine_ls_matrix_type full
_refine_ls_number_parameters 156
_refine_ls_number_reflns 1948
_refine_ls_number_restraints 0
_refine_ls_restrained_S_all 0.973
_refine_ls_R_factor_all 0.0844
_refine_ls_R_factor_gt 0.0473
_refine_ls_shift/su_max 0.002
_refine_ls_shift/su_mean 0.000
_refine_ls_structure_factor_coef Fsqd
_refine_ls_weighting_details 'calc w=1/[\s^2^(Fo^2^)+(0.0707P)^2^+0.0000P] where P=(Fo^2^+2Fc^2^)/3'
_refine_ls_weighting_scheme calc
_refine_ls_wR_factor_gt 0.1118
_refine_ls_wR_factor_ref 0.1309
_reflns_number_gt 1210
_reflns_number_total 1948
_reflns_threshold_expression >2sigma(I)
_cod_data_source_file mp070014csi20070123_112508.cif
_cod_data_source_block an601_m
_cod_depositor_comments
;
The following automatic conversions were performed:

'_symmetry_cell_setting' value 'Triclinic' changed to 'triclinic'
according to /home/saulius/struct/CIF-dictionaries/cif_core.dic
dictionary named 'cif_core.dic' version 2.4.1 from 2010-06-29.

Automatic conversion script
Id: cif_fix_values 1715 2011-07-08 13:25:40Z adriana 
;
_cod_original_sg_symbol_H-M 'P-1   '
_cod_database_code 1505212

loop_
_symmetry_equiv_pos_as_xyz
'x, y, z'
'-x, -y, -z'

loop_
_atom_site_label
_atom_site_type_symbol
_atom_site_fract_x
_atom_site_fract_y
_atom_site_fract_z
_atom_site_U_iso_or_equiv
_atom_site_adp_type
_atom_site_occupancy
_atom_site_symmetry_multiplicity
_atom_site_calc_flag
_atom_site_refinement_flags
O2 O 0.9048(3) 0.8006(2) -0.14523(14) 0.0494(5) Uani 1 1 d .
O1 O 0.8298(3) 0.4960(3) 0.36244(13) 0.0538(5) Uani 1 1 d .
N1 N 1.1914(4) 0.6254(3) 0.39639(19) 0.0492(6) Uani 1 1 d .
C1 C 0.9975(4) 0.5863(3) 0.32603(18) 0.0384(5) Uani 1 1 d .
C5 C 0.9260(3) 0.7566(3) -0.02973(17) 0.0355(5) Uani 1 1 d .
C2 C 0.9810(3) 0.6528(3) 0.20425(17) 0.0339(5) Uani 1 1 d .
C6 C 0.7483(3) 0.7058(3) 0.03169(18) 0.0400(5) Uani 1 1 d .
H6 H 0.6102 0.7076 -0.0048 0.048 Uiso 1 1 calc R
C3 C 1.1585(3) 0.7095(3) 0.14296(17) 0.0375(5) Uani 1 1 d .
H3 H 1.2979 0.7128 0.1807 0.045 Uiso 1 1 calc R
C4 C 1.1310(3) 0.7606(3) 0.02750(19) 0.0392(5) Uani 1 1 d .
H4 H 1.2516 0.7982 -0.0122 0.047 Uiso 1 1 calc R
C7 C 0.7765(3) 0.6526(3) 0.14635(18) 0.0397(5) Uani 1 1 d .
H7 H 0.6558 0.6157 0.1860 0.048 Uiso 1 1 calc R
O3 O 0.4004(2) 0.0842(2) 0.63288(14) 0.0523(5) Uani 1 1 d .
N3 N 0.2057(3) 0.0433(3) 0.56819(15) 0.0376(5) Uani 1 1 d .
C8 C 0.1741(3) 0.1020(3) 0.45761(19) 0.0421(6) Uani 1 1 d .
H8 H 0.2937 0.1735 0.4274 0.051 Uiso 1 1 calc R
C9 C 0.0291(3) -0.0587(3) 0.61040(19) 0.0417(6) Uani 1 1 d .
H9 H 0.0466 -0.0997 0.6867 0.050 Uiso 1 1 calc R
O4 O 0.5003(3) 0.1977(3) 0.2354(2) 0.0714(6) Uani 1 1 d .
H1A H 1.193(4) 0.580(4) 0.468(3) 0.063(8) Uiso 1 1 d .
H2 H 0.773(4) 0.805(4) -0.170(2) 0.062(8) Uiso 1 1 d .
H1B H 1.309(4) 0.694(4) 0.374(2) 0.058(8) Uiso 1 1 d .
H4A H 0.527(4) 0.106(4) 0.266(2) 0.067(9) Uiso 1 1 d .
H4B H 0.606(5) 0.310(5) 0.276(3) 0.097(11) Uiso 1 1 d .

loop_
_atom_site_aniso_label
_atom_site_aniso_U_11
_atom_site_aniso_U_22
_atom_site_aniso_U_33
_atom_site_aniso_U_23
_atom_site_aniso_U_13
_atom_site_aniso_U_12
O2 0.0490(11) 0.0646(12) 0.0377(9) 0.0216(8) 0.0065(8) 0.0162(9)
O1 0.0455(10) 0.0703(12) 0.0371(9) 0.0195(8) 0.0005(7) -0.0003(9)
N1 0.0414(12) 0.0616(14) 0.0376(11) 0.0198(10) -0.0025(9) 0.0020(11)
C1 0.0422(13) 0.0385(13) 0.0307(11) 0.0071(9) 0.0017(10) 0.0062(10)
C5 0.0416(12) 0.0359(12) 0.0288(10) 0.0079(9) 0.0040(9) 0.0104(10)
C2 0.0360(12) 0.0348(12) 0.0299(11) 0.0055(9) 0.0028(9) 0.0089(10)
C6 0.0332(11) 0.0493(14) 0.0378(12) 0.0100(10) 0.0013(9) 0.0124(10)
C3 0.0322(11) 0.0465(14) 0.0330(11) 0.0073(10) 0.0006(9) 0.0109(10)
C4 0.0356(12) 0.0446(13) 0.0394(12) 0.0117(10) 0.0121(9) 0.0098(10)
C7 0.0366(12) 0.0492(14) 0.0347(11) 0.0107(10) 0.0096(9) 0.0109(10)
O3 0.0344(9) 0.0632(12) 0.0525(9) 0.0197(8) -0.0060(7) 0.0034(8)
N3 0.0326(10) 0.0430(11) 0.0355(9) 0.0096(8) 0.0032(8) 0.0070(8)
C8 0.0389(12) 0.0486(14) 0.0385(12) 0.0177(10) 0.0116(10) 0.0048(11)
C9 0.0425(13) 0.0478(14) 0.0353(11) 0.0158(10) 0.0077(10) 0.0090(11)
O4 0.0522(11) 0.0638(14) 0.0872(15) 0.0327(12) -0.0189(10) 0.0031(11)

loop_
_atom_type_symbol
_atom_type_description
_atom_type_scat_dispersion_real
_atom_type_scat_dispersion_imag
_atom_type_scat_source
C C 0.0033 0.0016 'International Tables Vol C Tables 4.2.6.8 and 6.1.1.4'
H H 0.0000 0.0000 'International Tables Vol C Tables 4.2.6.8 and 6.1.1.4'
N N 0.0061 0.0033 'International Tables Vol C Tables 4.2.6.8 and 6.1.1.4'
O O 0.0106 0.0060 'International Tables Vol C Tables 4.2.6.8 and 6.1.1.4'

loop_
_geom_angle_atom_site_label_1
_geom_angle_atom_site_label_2
_geom_angle_atom_site_label_3
_geom_angle
_geom_angle_site_symmetry_1
_geom_angle_site_symmetry_3
C5 O2 H2 110.8(18) . .
C1 N1 H1A 116.0(16) . .
C1 N1 H1B 120.9(15) . .
H1A N1 H1B 123(2) . .
O1 C1 N1 120.2(2) . .
O1 C1 C2 120.20(18) . .
N1 C1 C2 119.6(2) . .
O2 C5 C4 118.47(19) . .
O2 C5 C6 122.15(18) . .
C4 C5 C6 119.37(19) . .
C7 C2 C3 118.01(18) . .
C7 C2 C1 118.33(19) . .
C3 C2 C1 123.62(18) . .
C7 C6 C5 119.92(19) . .
C7 C6 H6 120.0 . .
C5 C6 H6 120.0 . .
C4 C3 C2 120.91(19) . .
C4 C3 H3 119.5 . .
C2 C3 H3 119.5 . .
C3 C4 C5 120.4(2) . .
C3 C4 H4 119.8 . .
C5 C4 H4 119.8 . .
C6 C7 C2 121.4(2) . .
C6 C7 H7 119.3 . .
C2 C7 H7 119.3 . .
O3 N3 C8 121.16(18) . .
O3 N3 C9 120.69(17) . .
C8 N3 C9 118.15(17) . .
N3 C8 C9 121.3(2) . 2_556
N3 C8 H8 119.4 . .
C9 C8 H8 119.4 2_556 .
N3 C9 C8 120.6(2) . 2_556
N3 C9 H9 119.7 . .
C8 C9 H9 119.7 2_556 .
H4A O4 H4B 108(3) . .

loop_
_geom_bond_atom_site_label_1
_geom_bond_atom_site_label_2
_geom_bond_distance
_geom_bond_site_symmetry_2
O2 C5 1.351(2) .
O2 H2 0.87(3) .
O1 C1 1.244(3) .
N1 C1 1.324(3) .
N1 H1A 0.90(3) .
N1 H1B 0.87(3) .
C1 C2 1.483(3) .
C5 C4 1.376(3) .
C5 C6 1.387(3) .
C2 C7 1.384(3) .
C2 C3 1.390(3) .
C6 C7 1.372(3) .
C6 H6 0.9300 .
C3 C4 1.373(3) .
C3 H3 0.9300 .
C4 H4 0.9300 .
C7 H7 0.9300 .
O3 N3 1.300(2) .
N3 C8 1.350(3) .
N3 C9 1.350(3) .
C8 C9 1.359(3) 2_556
C8 H8 0.9300 .
C9 C8 1.359(3) 2_556
C9 H9 0.9300 .
O4 H4A 0.84(3) .
O4 H4B 0.94(3) .
